data_1563263
loop_
_publ_author_name
'Xiong, Ding-Bang'
'Zhao, Yufeng'

_publ_section_title
;
 Half-Heusler phase related structural perturbations near stoichiometric
 composition FeZnSb
;
_journal_issue 5
_journal_name_full 'Journal of Solid State Chemistry'
_journal_page_first 1159
_journal_page_last 1164
_journal_paper_doi 10.1016/j.jssc.2011.03.029
_journal_volume 184
_journal_year 2011
_chemical_formula_sum 'Fe Sb Zn'
_chemical_formula_weight 243.014
_space_group_IT_number 129
_space_group_name_Hall '-P 4a 2a'
_space_group_name_H-M_alt 'P 4/n m m :2'
_symmetry_cell_setting tetragonal
_symmetry_space_group_name_H-M 'P 4/n m m :2'
_atom_sites_solution_primary direct
_atom_sites_solution_secondary difmap
_audit_creation_method SHELXL-97
_cell_angle_alpha 90.00
_cell_angle_beta 90.00
_cell_angle_gamma 90.00
_cell_formula_units_Z 2
_cell_length_a 4.1113(6)
_cell_length_b 4.1113(6)
_cell_length_c 6.0127(12)
_cell_measurement_temperature 293(2)
_cell_volume 101.63(3)
_computing_structure_refinement 'SHELXL-97 (Sheldrick, 1997)'
_computing_structure_solution 'SHELXS-97 (Sheldrick, 1990)'
_diffrn_ambient_temperature 293(2)
_diffrn_measured_fraction_theta_full 0.978
_diffrn_measured_fraction_theta_max 0.978
_diffrn_radiation_monochromator graphite
_diffrn_radiation_source 'fine-focus sealed tube'
_diffrn_radiation_type MoK\a
_diffrn_radiation_wavelength 0.71073
_diffrn_reflns_av_R_equivalents 0.0528
_diffrn_reflns_av_sigmaI/netI 0.0395
_diffrn_reflns_limit_h_max 6
_diffrn_reflns_limit_h_min -6
_diffrn_reflns_limit_k_max 5
_diffrn_reflns_limit_k_min -6
_diffrn_reflns_limit_l_max 9
_diffrn_reflns_limit_l_min -9
_diffrn_reflns_number 1038
_diffrn_reflns_theta_full 32.90
_diffrn_reflns_theta_max 32.90
_diffrn_reflns_theta_min 3.39
_exptl_absorpt_coefficient_mu 31.427
_exptl_absorpt_correction_T_max 0.0646
_exptl_absorpt_correction_T_min 0.0199
_exptl_absorpt_correction_type numerical
_exptl_absorpt_process_details 'X-RED (1.02)-Data Reduction Program. Stoe & Cie., Darmstadt (Germany), 2001'
_exptl_crystal_density_diffrn 7.940
_exptl_crystal_density_method 'not measured'
_exptl_crystal_F_000 214
_refine_diff_density_max 1.342
_refine_diff_density_min -1.872
_refine_diff_density_rms 0.388
_refine_ls_extinction_coef 0.33(5)
_refine_ls_extinction_expression Fc^*^=kFc[1+0.001xFc^2^\l^3^/sin(2\q)]^-1/4^
_refine_ls_extinction_method SHELXL
_refine_ls_goodness_of_fit_ref 1.296
_refine_ls_matrix_type full
_refine_ls_number_parameters 11
_refine_ls_number_reflns 135
_refine_ls_number_restraints 0
_refine_ls_restrained_S_all 1.296
_refine_ls_R_factor_all 0.0337
_refine_ls_R_factor_gt 0.0336
_refine_ls_shift/su_max 0.000
_refine_ls_shift/su_mean 0.000
_refine_ls_structure_factor_coef Fsqd
_refine_ls_weighting_details 'calc w=1/[\s^2^(Fo^2^)+(0.0534P)^2^+0.3951P] where P=(Fo^2^+2Fc^2^)/3'
_refine_ls_weighting_scheme calc
_refine_ls_wR_factor_gt 0.0942
_refine_ls_wR_factor_ref 0.0942
_reflns_number_gt 134
_reflns_number_total 135
_reflns_threshold_expression >2sigma(I)
_cod_data_source_file JSSC-2011-184-1159.cif
_cod_data_source_block Fe0.92ZnSb
_cod_depositor_comments
;
The following automatic conversions were performed:

data item '_symmetry_cell_setting' value 'Tetragonal' was changed to
'tetragonal' in accordance with the built-in table derived from the
CIF Core dictionary named 'cif_core.dic' version 2.4.5 last updated
on 2014-11-21.

Automatic conversion script
Id: cif_fix_values 8369 2020-08-20 11:38:08Z andrius 
;
_cod_original_sg_symbol_H-M P4/nmm
_cod_database_code 1563263

loop_
_symmetry_equiv_pos_as_xyz
'x, y, z'
'-x+1/2, -y+1/2, z'
'-y+1/2, x, z'
'y, -x+1/2, z'
'-x, y+1/2, -z'
'x+1/2, -y, -z'
'y+1/2, x+1/2, -z'
'-y, -x, -z'
'-x, -y, -z'
'x-1/2, y-1/2, -z'
'y-1/2, -x, -z'
'-y, x-1/2, -z'
'x, -y-1/2, z'
'-x-1/2, y, z'
'-y-1/2, -x-1/2, z'
'y, x, z'

loop_
_atom_site_label
_atom_site_type_symbol
_atom_site_fract_x
_atom_site_fract_y
_atom_site_fract_z
_atom_site_U_iso_or_equiv
_atom_site_adp_type
_atom_site_occupancy
_atom_site_symmetry_multiplicity
_atom_site_calc_flag
_atom_site_refinement_flags
_atom_site_disorder_assembly
_atom_site_disorder_group
Sb Sb 0.2500 0.2500 0.71876(12) 0.0210(5) Uani 1 8 d S . .
Zn Zn 0.2500 0.2500 0.2651(4) 0.0297(5) Uani 1 8 d S . .
Fe Fe 0.2500 0.7500 0.0000 0.0239(8) Uani 0.918(14) 8 d SP . .

loop_
_atom_site_aniso_label
_atom_site_aniso_U_11
_atom_site_aniso_U_22
_atom_site_aniso_U_33
_atom_site_aniso_U_23
_atom_site_aniso_U_13
_atom_site_aniso_U_12
Sb 0.0202(5) 0.0202(5) 0.0226(6) 0.000 0.000 0.000
Zn 0.0265(7) 0.0265(7) 0.0360(9) 0.000 0.000 0.000
Fe 0.0268(10) 0.0268(10) 0.0181(9) 0.000 0.000 0.000

loop_
_atom_type_symbol
_atom_type_description
_atom_type_scat_dispersion_real
_atom_type_scat_dispersion_imag
_atom_type_scat_source
Fe Fe 0.3463 0.8444 'International Tables Vol C Tables 4.2.6.8 and 6.1.1.4'
Zn Zn 0.2839 1.4301 'International Tables Vol C Tables 4.2.6.8 and 6.1.1.4'
Sb Sb -0.5866 1.5461 'International Tables Vol C Tables 4.2.6.8 and 6.1.1.4'

loop_
_geom_angle_atom_site_label_1
_geom_angle_atom_site_label_2
_geom_angle_atom_site_label_3
_geom_angle
_geom_angle_site_symmetry_1
_geom_angle_site_symmetry_3
Fe Sb Fe 66.197(15) 9_666 1_556
Fe Sb Fe 101.12(3) 9_666 9_566
Fe Sb Fe 66.197(15) 1_556 9_566
Fe Sb Fe 66.197(15) 9_666 1_546
Fe Sb Fe 101.12(3) 1_556 1_546
Fe Sb Fe 66.197(15) 9_566 1_546
Fe Sb Zn 129.442(14) 9_666 .
Fe Sb Zn 129.442(14) 1_556 .
Fe Sb Zn 129.442(14) 9_566 .
Fe Sb Zn 129.442(14) 1_546 .
Fe Sb Zn 55.46(3) 9_666 9_666
Fe Sb Zn 55.46(3) 1_556 9_666
Fe Sb Zn 121.64(4) 9_566 9_666
Fe Sb Zn 121.64(4) 1_546 9_666
Zn Sb Zn 91.91(4) . 9_666
Fe Sb Zn 121.64(4) 9_666 9_556
Fe Sb Zn 121.64(4) 1_556 9_556
Fe Sb Zn 55.46(3) 9_566 9_556
Fe Sb Zn 55.46(3) 1_546 9_556
Zn Sb Zn 91.91(4) . 9_556
Zn Sb Zn 176.18(9) 9_666 9_556
Fe Sb Zn 121.64(4) 9_666 9_566
Fe Sb Zn 55.46(3) 1_556 9_566
Fe Sb Zn 55.46(3) 9_566 9_566
Fe Sb Zn 121.64(4) 1_546 9_566
Zn Sb Zn 91.91(4) . 9_566
Zn Sb Zn 89.936(3) 9_666 9_566
Zn Sb Zn 89.936(3) 9_556 9_566
Fe Sb Zn 55.46(3) 9_666 9_656
Fe Sb Zn 121.64(4) 1_556 9_656
Fe Sb Zn 121.64(4) 9_566 9_656
Fe Sb Zn 55.46(3) 1_546 9_656
Zn Sb Zn 91.91(4) . 9_656
Zn Sb Zn 89.936(3) 9_666 9_656
Zn Sb Zn 89.936(3) 9_556 9_656
Zn Sb Zn 176.18(9) 9_566 9_656
Fe Zn Fe 67.94(4) 9_565 1_545
Fe Zn Fe 104.42(8) 9_565 9_665
Fe Zn Fe 67.94(4) 1_545 9_665
Fe Zn Fe 67.94(4) 9_565 .
Fe Zn Fe 104.42(8) 1_545 .
Fe Zn Fe 67.94(4) 9_665 .
Fe Zn Sb 127.79(4) 9_565 .
Fe Zn Sb 127.79(4) 1_545 .
Fe Zn Sb 127.79(4) 9_665 .
Fe Zn Sb 127.79(4) . .
Fe Zn Sb 125.38(5) 9_565 9_666
Fe Zn Sb 125.38(5) 1_545 9_666
Fe Zn Sb 57.450(15) 9_665 9_666
Fe Zn Sb 57.450(15) . 9_666
Sb Zn Sb 88.09(4) . 9_666
Fe Zn Sb 57.450(15) 9_565 9_556
Fe Zn Sb 57.450(15) 1_545 9_556
Fe Zn Sb 125.38(5) 9_665 9_556
Fe Zn Sb 125.38(5) . 9_556
Sb Zn Sb 88.09(4) . 9_556
Sb Zn Sb 176.18(9) 9_666 9_556
Fe Zn Sb 125.38(5) 9_565 9_656
Fe Zn Sb 57.450(15) 1_545 9_656
Fe Zn Sb 57.450(15) 9_665 9_656
Fe Zn Sb 125.38(5) . 9_656
Sb Zn Sb 88.09(4) . 9_656
Sb Zn Sb 89.936(3) 9_666 9_656
Sb Zn Sb 89.936(3) 9_556 9_656
Fe Zn Sb 57.450(15) 9_565 9_566
Fe Zn Sb 125.38(5) 1_545 9_566
Fe Zn Sb 125.38(5) 9_665 9_566
Fe Zn Sb 57.450(15) . 9_566
Sb Zn Sb 88.09(4) . 9_566
Sb Zn Sb 89.936(3) 9_666 9_566
Sb Zn Sb 89.936(3) 9_556 9_566
Sb Zn Sb 176.18(9) 9_656 9_566
Zn Fe Zn 112.06(4) 9_565 1_565
Zn Fe Zn 104.42(8) 9_565 9_665
Zn Fe Zn 112.06(4) 1_565 9_665
Zn Fe Zn 112.06(4) 9_565 .
Zn Fe Zn 104.42(8) 1_565 .
Zn Fe Zn 112.06(4) 9_665 .
Zn Fe Sb 67.09(2) 9_565 1_554
Zn Fe Sb 178.35(4) 1_565 1_554
Zn Fe Sb 67.09(2) 9_665 1_554
Zn Fe Sb 77.23(4) . 1_554
Zn Fe Sb 178.35(4) 9_565 9_666
Zn Fe Sb 67.09(2) 1_565 9_666
Zn Fe Sb 77.23(4) 9_665 9_666
Zn Fe Sb 67.09(2) . 9_666
Sb Fe Sb 113.803(15) 1_554 9_666
Zn Fe Sb 67.09(2) 9_565 1_564
Zn Fe Sb 77.23(4) 1_565 1_564
Zn Fe Sb 67.09(2) 9_665 1_564
Zn Fe Sb 178.35(4) . 1_564
Sb Fe Sb 101.12(3) 1_554 1_564
Sb Fe Sb 113.803(15) 9_666 1_564
Zn Fe Sb 77.23(4) 9_565 9_566
Zn Fe Sb 67.09(2) 1_565 9_566
Zn Fe Sb 178.35(4) 9_665 9_566
Zn Fe Sb 67.09(2) . 9_566
Sb Fe Sb 113.803(15) 1_554 9_566
Sb Fe Sb 101.12(3) 9_666 9_566
Sb Fe Sb 113.803(15) 1_564 9_566
Zn Fe Fe 123.97(2) 9_565 9_675
Zn Fe Fe 56.03(2) 1_565 9_675
Zn Fe Fe 56.03(2) 9_665 9_675
Zn Fe Fe 123.97(2) . 9_675
Sb Fe Fe 123.098(8) 1_554 9_675
Sb Fe Fe 56.902(8) 9_666 9_675
Sb Fe Fe 56.902(8) 1_564 9_675
Sb Fe Fe 123.098(8) 9_566 9_675
Zn Fe Fe 56.03(2) 9_565 9_565
Zn Fe Fe 123.97(2) 1_565 9_565
Zn Fe Fe 123.97(2) 9_665 9_565
Zn Fe Fe 56.03(2) . 9_565
Sb Fe Fe 56.902(8) 1_554 9_565
Sb Fe Fe 123.098(8) 9_666 9_565
Sb Fe Fe 123.098(8) 1_564 9_565
Sb Fe Fe 56.902(8) 9_566 9_565
Fe Fe Fe 180.0 9_675 9_565
Zn Fe Fe 123.97(2) 9_565 9_665
Zn Fe Fe 123.97(2) 1_565 9_665
Zn Fe Fe 56.03(2) 9_665 9_665
Zn Fe Fe 56.03(2) . 9_665
Sb Fe Fe 56.902(8) 1_554 9_665
Sb Fe Fe 56.902(8) 9_666 9_665
Sb Fe Fe 123.098(8) 1_564 9_665
Sb Fe Fe 123.098(8) 9_566 9_665
Fe Fe Fe 90.0 9_675 9_665
Fe Fe Fe 90.0 9_565 9_665
Zn Fe Fe 56.03(2) 9_565 9_575
Zn Fe Fe 56.03(2) 1_565 9_575
Zn Fe Fe 123.97(2) 9_665 9_575
Zn Fe Fe 123.97(2) . 9_575
Sb Fe Fe 123.098(8) 1_554 9_575
Sb Fe Fe 123.098(8) 9_666 9_575
Sb Fe Fe 56.902(8) 1_564 9_575
Sb Fe Fe 56.902(8) 9_566 9_575
Fe Fe Fe 90.0 9_675 9_575
Fe Fe Fe 90.0 9_565 9_575
Fe Fe Fe 180.0 9_665 9_575

loop_
_geom_bond_atom_site_label_1
_geom_bond_atom_site_label_2
_geom_bond_distance
_geom_bond_site_symmetry_2
Sb Fe 2.6618(6) 9_666
Sb Fe 2.6618(6) 1_556
Sb Fe 2.6618(6) 9_566
Sb Fe 2.6618(6) 1_546
Sb Zn 2.728(2) .
Sb Zn 2.9087(4) 9_666
Sb Zn 2.9087(4) 9_556
Sb Zn 2.9087(4) 9_566
Sb Zn 2.9087(4) 9_656
Zn Fe 2.6012(13) 9_565
Zn Fe 2.6012(13) 1_545
Zn Fe 2.6012(13) 9_665
Zn Fe 2.6012(13) .
Zn Sb 2.9087(4) 9_666
Zn Sb 2.9087(4) 9_556
Zn Sb 2.9087(4) 9_656
Zn Sb 2.9087(4) 9_566
Fe Zn 2.6012(13) 9_565
Fe Zn 2.6012(13) 1_565
Fe Zn 2.6012(13) 9_665
Fe Sb 2.6618(6) 1_554
Fe Sb 2.6618(6) 9_666
Fe Sb 2.6618(6) 1_564
Fe Sb 2.6618(6) 9_566
Fe Fe 2.9071(4) 9_675
Fe Fe 2.9071(4) 9_565
Fe Fe 2.9071(4) 9_665
Fe Fe 2.9071(4) 9_575
